data_4061193
loop_
_publ_author_name
'Xiubo Tang'
'Biao Wu'
'Wenjuan Zhang'

_journal_name_full Organometallics
_journal_year 2004
_chemical_formula_sum 'C22 H28 Cl2 Fe N2 O2'
_chemical_formula_weight 479.21
_space_group_IT_number 14
_symmetry_cell_setting monoclinic
_symmetry_space_group_name_Hall '-P 2yn'
_symmetry_space_group_name_H-M 'P 1 21/n 1'
_cell_angle_alpha 90.00
_cell_angle_beta 93.224(3)
_cell_angle_gamma 90.00
_cell_formula_units_Z 4
_cell_length_a 9.8641(2)
_cell_length_b 18.0236(4)
_cell_length_c 13.0853(3)
_cell_measurement_temperature 293(2)
_cell_volume 2322.71(9)
_diffrn_ambient_temperature 293(2)
_exptl_crystal_density_diffrn 1.370
_cod_original_sg_symbol_H-M 'P 21/n'
_cod_database_code 4061193

loop_
_symmetry_equiv_pos_as_xyz
'x, y, z'
'-x+1/2, y+1/2, -z+1/2'
'-x, -y, -z'
'x-1/2, -y-1/2, z-1/2'

loop_
_atom_site_label
_atom_site_type_symbol
_atom_site_fract_x
_atom_site_fract_y
_atom_site_fract_z
_atom_site_U_iso_or_equiv
_atom_site_adp_type
_atom_site_occupancy
_atom_site_symmetry_multiplicity
_atom_site_calc_flag
_atom_site_refinement_flags
_atom_site_disorder_assembly
_atom_site_disorder_group
Fe Fe 0.68947(4) 0.18367(2) 0.61488(3) 0.04124(15) Uani 1 1 d . . .
Cl1 Cl 0.90478(9) 0.21568(5) 0.64733(7) 0.0769(3) Uani 1 1 d . . .
Cl2 Cl 0.58196(10) 0.13036(5) 0.74170(7) 0.0695(3) Uani 1 1 d . . .
O1 O 0.7737(2) 0.05637(12) 0.54765(18) 0.0704(8) Uani 1 1 d . . .
O2 O 0.7097(2) -0.02185(13) 0.42360(18) 0.0699(8) Uani 1 1 d . . .
N1 N 0.5804(2) 0.28496(12) 0.56870(16) 0.0310(6) Uani 1 1 d . . .
N2 N 0.5848(2) 0.15514(13) 0.47689(17) 0.0355(6) Uani 1 1 d . . .
C1 C 0.7407(4) 0.4438(2) 0.4053(3) 0.1114(16) Uani 1 1 d . . .
H1A H 0.6458 0.4393 0.3856 0.167 Uiso 1 1 calc R . .
H1B H 0.7933 0.4305 0.3485 0.167 Uiso 1 1 calc R . .
H1C H 0.7605 0.4941 0.4250 0.167 Uiso 1 1 calc R . .
C2 C 0.9275(3) 0.3980(2) 0.5251(3) 0.0835(13) Uani 1 1 d . . .
H2A H 0.9503 0.3648 0.5808 0.125 Uiso 1 1 calc R . .
H2B H 0.9489 0.4480 0.5456 0.125 Uiso 1 1 calc R . .
H2C H 0.9787 0.3850 0.4674 0.125 Uiso 1 1 calc R . .
C3 C 0.7764(3) 0.39209(19) 0.4955(3) 0.0552(10) Uani 1 1 d . . .
H3A H 0.7582 0.3411 0.4725 0.066 Uiso 1 1 calc R . .
C4 C 0.6882(3) 0.40751(17) 0.5837(2) 0.0372(8) Uani 1 1 d . . .
C5 C 0.7011(3) 0.47611(17) 0.6334(3) 0.0469(9) Uani 1 1 d . . .
H5A H 0.7616 0.5113 0.6109 0.056 Uiso 1 1 calc R . .
C6 C 0.6257(4) 0.49132(19) 0.7139(3) 0.0524(10) Uani 1 1 d . . .
H6A H 0.6347 0.5372 0.7462 0.063 Uiso 1 1 calc R . .
C7 C 0.5359(3) 0.4399(2) 0.7489(2) 0.0539(10) Uani 1 1 d . . .
H7A H 0.4860 0.4514 0.8050 0.065 Uiso 1 1 calc R . .
C8 C 0.5184(3) 0.37082(18) 0.7015(2) 0.0411(8) Uani 1 1 d . . .
C9 C 0.5954(3) 0.35650(16) 0.6190(2) 0.0319(8) Uani 1 1 d . . .
C10 C 0.4165(3) 0.31601(19) 0.7396(2) 0.0534(9) Uani 1 1 d . . .
H10A H 0.4294 0.2689 0.7041 0.064 Uiso 1 1 calc R . .
C11 C 0.2704(3) 0.3420(2) 0.7130(3) 0.0879(14) Uani 1 1 d . . .
H11A H 0.2581 0.3499 0.6405 0.132 Uiso 1 1 calc R . .
H11B H 0.2540 0.3875 0.7483 0.132 Uiso 1 1 calc R . .
H11C H 0.2078 0.3048 0.7336 0.132 Uiso 1 1 calc R . .
C12 C 0.4371(4) 0.30158(19) 0.8526(2) 0.0854(13) Uani 1 1 d . . .
H12A H 0.5278 0.2839 0.8677 0.128 Uiso 1 1 calc R . .
H12B H 0.3733 0.2649 0.8726 0.128 Uiso 1 1 calc R . .
H12C H 0.4234 0.3467 0.8895 0.128 Uiso 1 1 calc R . .
C13 C 0.4087(3) 0.33923(16) 0.4472(2) 0.0660(12) Uani 1 1 d . . .
H13A H 0.4228 0.3836 0.4871 0.099 Uiso 1 1 calc R . .
H13B H 0.3152 0.3245 0.4480 0.099 Uiso 1 1 calc R . .
H13C H 0.4314 0.3485 0.3780 0.099 Uiso 1 1 calc R . .
C14 C 0.4971(3) 0.27855(16) 0.4917(2) 0.0367(8) Uani 1 1 d . . .
C15 C 0.4912(3) 0.20481(16) 0.4415(2) 0.0359(8) Uani 1 1 d . . .
C16 C 0.3991(3) 0.18740(19) 0.3630(2) 0.0498(9) Uani 1 1 d . . .
H16A H 0.3355 0.2221 0.3385 0.060 Uiso 1 1 calc R . .
C17 C 0.4029(4) 0.1177(2) 0.3214(2) 0.0591(11) Uani 1 1 d . . .
H17A H 0.3397 0.1048 0.2690 0.071 Uiso 1 1 calc R . .
C18 C 0.4979(4) 0.06674(18) 0.3556(2) 0.0531(10) Uani 1 1 d . . .
H18A H 0.5010 0.0196 0.3270 0.064 Uiso 1 1 calc R . .
C19 C 0.5887(3) 0.08799(17) 0.4341(2) 0.0390(8) Uani 1 1 d . . .
C20 C 0.7018(4) 0.03946(18) 0.4761(3) 0.0477(9) Uani 1 1 d . . .
C22 C 0.8144(4) -0.07554(19) 0.4550(3) 0.0749(12) Uani 1 1 d . . .
H22A H 0.8162 -0.0831 0.5285 0.090 Uiso 1 1 calc R . .
H22B H 0.9029 -0.0577 0.4373 0.090 Uiso 1 1 calc R . .
C23 C 0.7818(4) -0.14557(19) 0.4013(3) 0.0912(14) Uani 1 1 d . . .
H23A H 0.8498 -0.1820 0.4200 0.137 Uiso 1 1 calc R . .
H23B H 0.7797 -0.1374 0.3287 0.137 Uiso 1 1 calc R . .
H23C H 0.6947 -0.1630 0.4201 0.137 Uiso 1 1 calc R . .

loop_
_atom_site_aniso_label
_atom_site_aniso_U_11
_atom_site_aniso_U_22
_atom_site_aniso_U_33
_atom_site_aniso_U_23
_atom_site_aniso_U_13
_atom_site_aniso_U_12
Fe 0.0448(3) 0.0422(3) 0.0356(3) 0.0003(3) -0.0069(2) 0.0042(3)
Cl1 0.0457(6) 0.0966(8) 0.0872(8) -0.0179(6) -0.0078(5) -0.0015(5)
Cl2 0.0840(7) 0.0666(7) 0.0597(7) 0.0214(5) 0.0211(6) 0.0164(6)
O1 0.0864(19) 0.0563(17) 0.0654(18) -0.0113(14) -0.0233(15) 0.0029(14)
O2 0.0854(19) 0.0479(17) 0.0742(19) -0.0215(14) -0.0137(15) 0.0184(15)
N1 0.0365(15) 0.0295(16) 0.0267(15) -0.0030(12) -0.0018(13) -0.0003(12)
N2 0.0456(16) 0.0288(16) 0.0320(16) 0.0011(13) 0.0006(13) -0.0039(13)
C1 0.119(4) 0.163(4) 0.053(3) 0.035(3) 0.011(3) 0.014(3)
C2 0.064(3) 0.098(3) 0.091(3) 0.011(3) 0.020(2) -0.013(2)
C3 0.062(3) 0.054(3) 0.050(3) 0.0004(19) 0.008(2) -0.014(2)
C4 0.045(2) 0.033(2) 0.032(2) 0.0058(17) -0.0087(18) 0.0037(17)
C5 0.056(2) 0.036(2) 0.046(2) 0.0108(18) -0.017(2) -0.0090(19)
C6 0.070(3) 0.036(2) 0.050(3) -0.009(2) -0.016(2) 0.009(2)
C7 0.068(3) 0.051(3) 0.043(2) -0.006(2) 0.002(2) 0.011(2)
C8 0.046(2) 0.036(2) 0.041(2) -0.0024(18) -0.0002(18) 0.0082(18)
C9 0.0359(19) 0.028(2) 0.031(2) 0.0022(16) -0.0090(16) 0.0066(16)
C10 0.061(2) 0.048(2) 0.053(2) -0.010(2) 0.0209(19) 0.000(2)
C11 0.059(3) 0.104(4) 0.104(4) -0.009(3) 0.025(2) -0.007(2)
C12 0.122(4) 0.083(3) 0.054(3) 0.006(2) 0.034(3) -0.007(3)
C13 0.088(3) 0.048(2) 0.058(2) -0.0077(18) -0.031(2) 0.025(2)
C14 0.0418(18) 0.037(2) 0.0311(19) 0.0036(16) -0.0028(16) 0.0010(16)
C15 0.0452(19) 0.038(2) 0.0243(18) 0.0022(15) 0.0018(16) -0.0074(16)
C16 0.056(2) 0.055(3) 0.037(2) -0.0030(19) -0.0139(18) -0.007(2)
C17 0.066(3) 0.065(3) 0.043(2) -0.007(2) -0.016(2) -0.021(2)
C18 0.074(3) 0.044(2) 0.042(2) -0.0126(19) 0.003(2) -0.017(2)
C19 0.052(2) 0.033(2) 0.033(2) -0.0015(17) 0.0086(17) -0.0080(17)
C20 0.064(3) 0.036(2) 0.044(2) -0.0039(19) 0.010(2) -0.008(2)
C22 0.072(3) 0.058(3) 0.093(3) -0.011(2) -0.005(2) 0.014(2)
C23 0.080(3) 0.063(3) 0.132(4) -0.016(3) 0.023(3) 0.014(2)

loop_
_geom_bond_atom_site_label_1
_geom_bond_atom_site_label_2
_geom_bond_distance
_geom_bond_site_symmetry_2
_geom_bond_publ_flag
Fe N2 2.093(2) . ?
Fe N1 2.187(2) . ?
Fe Cl1 2.2187(9) . ?
Fe Cl2 2.2360(10) . ?
O1 C20 1.182(3) . ?
O2 C20 1.306(3) . ?
O2 C22 1.458(3) . ?
N1 C14 1.269(3) . ?
N1 C9 1.452(3) . ?
N2 C19 1.335(3) . ?
N2 C15 1.349(3) . ?
C1 C3 1.530(4) . ?
C1 H1A 0.9600 . ?
C1 H1B 0.9600 . ?
C1 H1C 0.9600 . ?
C2 C3 1.523(4) . ?
C2 H2A 0.9600 . ?
C2 H2B 0.9600 . ?
C2 H2C 0.9600 . ?
C3 C4 1.510(4) . ?
C3 H3A 0.9800 . ?
C4 C5 1.399(4) . ?
C4 C9 1.394(4) . ?
C5 C6 1.351(4) . ?
C5 H5A 0.9300 . ?
C6 C7 1.378(4) . ?
C6 H6A 0.9300 . ?
C7 C8 1.398(4) . ?
C7 H7A 0.9300 . ?
C8 C9 1.378(4) . ?
C8 C10 1.514(4) . ?
C10 C12 1.504(4) . ?
C10 C11 1.536(4) . ?
C10 H10A 0.9800 . ?
C11 H11A 0.9600 . ?
C11 H11B 0.9600 . ?
C11 H11C 0.9600 . ?
C12 H12A 0.9600 . ?
C12 H12B 0.9600 . ?
C12 H12C 0.9600 . ?
C13 C14 1.496(3) . ?
C13 H13A 0.9600 . ?
C13 H13B 0.9600 . ?
C13 H13C 0.9600 . ?
C14 C15 1.482(4) . ?
C15 C16 1.369(3) . ?
C16 C17 1.370(4) . ?
C16 H16A 0.9300 . ?
C17 C18 1.370(4) . ?
C17 H17A 0.9300 . ?
C18 C19 1.379(4) . ?
C18 H18A 0.9300 . ?
C19 C20 1.498(4) . ?
C22 C23 1.472(4) . ?
C22 H22A 0.9700 . ?
C22 H22B 0.9700 . ?
C23 H23A 0.9600 . ?
C23 H23B 0.9600 . ?
C23 H23C 0.9600 . ?
